data_2015267
loop_
_publ_author_name
'Li, Wen-Ge'
'Zhang, You-Cai'
'Wang, Zuo-Wei'
'Li, Yi-Zhi'
'Zheng, He-Gen'

_publ_section_title
;
 Bis(2,2'-bipyridine)iodo(oxo)tri-\m~3~-sulfido-tricopper(I)tungsten(VI)
;
_journal_coeditor_code OB1248
_journal_issue 4
_journal_name_full 'Acta Crystallographica Section C'
_journal_page_first m159
_journal_page_last m160
_journal_paper_doi 10.1107/S0108270106007438
_journal_volume 62
_journal_year 2006
_chemical_formula_iupac '[Cu3 W I O S3 (C10 H8 N2)2]'
_chemical_formula_moiety 'C20 H16 Cu3 I N4 O S3 W'
_chemical_formula_sum 'C20 H16 Cu3 I N4 O S3 W'
_chemical_formula_weight 925.97
_chemical_name_systematic
;
Bis(2,2'-bipyridine)iodo(oxo)tri-\m~3~-sulfido-tricopper(I)tungsten(VI)
;
_space_group_IT_number 2
_symmetry_cell_setting triclinic
_symmetry_space_group_name_Hall '-P 1'
_symmetry_space_group_name_H-M 'P -1'
_atom_sites_solution_hydrogens geom
_atom_sites_solution_primary direct
_atom_sites_solution_secondary difmap
_cell_angle_alpha 79.660(10)
_cell_angle_beta 85.900(10)
_cell_angle_gamma 67.380(10)
_cell_formula_units_Z 2
_cell_length_a 8.8950(10)
_cell_length_b 9.8280(10)
_cell_length_c 16.331(2)
_cell_measurement_reflns_used 3064
_cell_measurement_temperature 293(2)
_cell_measurement_theta_max 26.82
_cell_measurement_theta_min 2.42
_cell_volume 1296.4(3)
_computing_cell_refinement 'SAINT (Bruker, 2000)'
_computing_data_collection 'SMART (Bruker, 2000)'
_computing_data_reduction SAINT
_computing_molecular_graphics SHELXTL
_computing_publication_material SHELXTL
_computing_structure_refinement SHELXTL
_computing_structure_solution 'SHELXTL (Bruker, 2000)'
_diffrn_ambient_temperature 293(2)
_diffrn_measured_fraction_theta_full 0.982
_diffrn_measured_fraction_theta_max 0.982
_diffrn_measurement_device_type 'Bruker SMART APEX CCD area-detector'
_diffrn_measurement_method '\f and \w'
_diffrn_radiation_monochromator graphite
_diffrn_radiation_source 'sealed tube'
_diffrn_radiation_type MoK\a
_diffrn_radiation_wavelength 0.71073
_diffrn_reflns_av_R_equivalents 0.0260
_diffrn_reflns_av_sigmaI/netI 0.0502
_diffrn_reflns_limit_h_max 6
_diffrn_reflns_limit_h_min -10
_diffrn_reflns_limit_k_max 11
_diffrn_reflns_limit_k_min -11
_diffrn_reflns_limit_l_max 19
_diffrn_reflns_limit_l_min -19
_diffrn_reflns_number 6494
_diffrn_reflns_theta_full 25.00
_diffrn_reflns_theta_max 25.00
_diffrn_reflns_theta_min 2.28
_exptl_absorpt_coefficient_mu 8.302
_exptl_absorpt_correction_T_max 0.191
_exptl_absorpt_correction_T_min 0.148
_exptl_absorpt_correction_type empirical
_exptl_absorpt_process_details '(SADABS; Bruker, 2000)'
_exptl_crystal_colour brown
_exptl_crystal_density_diffrn 2.372
_exptl_crystal_density_method 'not measured'
_exptl_crystal_description block
_exptl_crystal_F_000 868
_exptl_crystal_size_max 0.30
_exptl_crystal_size_mid 0.20
_exptl_crystal_size_min 0.20
_refine_diff_density_max 1.326
_refine_diff_density_min -1.351
_refine_ls_extinction_method none
_refine_ls_goodness_of_fit_ref 1.051
_refine_ls_hydrogen_treatment constr
_refine_ls_matrix_type full
_refine_ls_number_parameters 298
_refine_ls_number_reflns 4503
_refine_ls_number_restraints 0
_refine_ls_restrained_S_all 1.051
_refine_ls_R_factor_all 0.0413
_refine_ls_R_factor_gt 0.0332
_refine_ls_shift/su_max 0.002
_refine_ls_shift/su_mean 0.000
_refine_ls_structure_factor_coef Fsqd
_refine_ls_weighting_details 'calc w=1/[\s^2^(Fo^2^)+(0.03P)^2^] where P=(Fo^2^+2Fc^2^)/3'
_refine_ls_weighting_scheme calc
_refine_ls_wR_factor_gt 0.0766
_refine_ls_wR_factor_ref 0.0789
_reflns_number_gt 3824
_reflns_number_total 4503
_reflns_threshold_expression I>2\s(I)
_cod_data_source_file ob1248.cif
_cod_data_source_block I
_cod_depositor_comments
;
The following automatic conversions were performed:
'_symmetry_cell_setting' value 'Triclinic' changed to 'triclinic'
according to '/home/saulius/struct/CIF-dictionaries/cif_core.dic'
dictionary named 'cif_core.dic' version 2.4.1 from 2010-06-29.

Automatic conversion script
Id: cif_fix_enum 1527 2010-12-29 10:47:43Z saulius 

The following automatic conversions were performed:

'_symmetry_cell_setting' value 'Triclinic' changed to 'triclinic'
according to /home/saulius/struct/CIF-dictionaries/cif_core.dic
dictionary named 'cif_core.dic' version 2.4.1 from 2010-06-29.

Automatic conversion script
Id: cif_fix_values 1715 2011-07-08 13:25:40Z adriana 
;
_cod_original_sg_symbol_H-M 'P -1   '
_cod_database_code 2015267
_cod_database_fobs_code 2015267

loop_
_symmetry_equiv_pos_as_xyz
'x, y, z'
'-x, -y, -z'

loop_
_atom_site_type_symbol
_atom_site_label
_atom_site_fract_x
_atom_site_fract_y
_atom_site_fract_z
_atom_site_U_iso_or_equiv
_atom_site_adp_type
_atom_site_calc_flag
_atom_site_refinement_flags
_atom_site_occupancy
W W1 0.47708(3) 0.61446(3) 0.221255(14) 0.03868(10) Uani d . 1
Cu Cu1 0.24673(10) 0.70810(9) 0.33506(5) 0.0487(2) Uani d . 1
Cu Cu2 0.24730(10) 0.70558(9) 0.10520(5) 0.0480(2) Uani d . 1
Cu Cu3 0.41980(10) 0.36417(9) 0.25406(5) 0.0492(2) Uani d . 1
S S1 0.2598(2) 0.83236(18) 0.20645(10) 0.0487(4) Uani d . 1
S S2 0.4595(2) 0.47961(19) 0.12609(10) 0.0488(4) Uani d . 1
S S3 0.4649(2) 0.48618(18) 0.34909(9) 0.0443(4) Uani d . 1
I I1 0.34111(7) 0.14822(6) 0.28889(3) 0.06171(15) Uani d . 1
O O1 0.6552(6) 0.6454(6) 0.2085(3) 0.0643(14) Uani d . 1
C C1 -0.0540(9) 0.6287(9) 0.3468(4) 0.067(2) Uani d . 1
H H1 -0.0258 0.6054 0.2937 0.081 Uiso calc R 1
C C2 -0.1858(9) 0.6023(9) 0.3858(5) 0.070(2) Uani d . 1
H H2 -0.2446 0.5615 0.3601 0.084 Uiso calc R 1
C C3 -0.2264(9) 0.6385(9) 0.4633(5) 0.069(2) Uani d . 1
H H3 -0.3134 0.6211 0.4916 0.083 Uiso calc R 1
C C4 -0.1396(8) 0.7005(8) 0.5000(5) 0.0594(19) Uani d . 1
H H4 -0.1688 0.7282 0.5522 0.071 Uiso calc R 1
C C5 -0.0068(7) 0.7210(7) 0.4573(4) 0.0450(15) Uani d . 1
C C6 0.0983(8) 0.7820(7) 0.4931(4) 0.0439(15) Uani d . 1
C C7 0.0741(10) 0.8223(8) 0.5722(4) 0.063(2) Uani d . 1
H H7 -0.0113 0.8121 0.6056 0.076 Uiso calc R 1
C C8 0.1781(12) 0.8769(9) 0.5998(5) 0.079(3) Uani d . 1
H H8 0.1641 0.9043 0.6523 0.095 Uiso calc R 1
C C9 0.3031(10) 0.8908(8) 0.5493(5) 0.068(2) Uani d . 1
H H9 0.3754 0.9268 0.5673 0.082 Uiso calc R 1
C C10 0.3201(9) 0.8507(7) 0.4714(4) 0.0555(18) Uani d . 1
H H10 0.4040 0.8618 0.4370 0.067 Uiso calc R 1
N N1 0.0348(6) 0.6858(6) 0.3817(3) 0.0490(14) Uani d . 1
N N2 0.2209(6) 0.7969(5) 0.4438(3) 0.0428(12) Uani d . 1
C C11 0.3648(9) 0.9037(8) -0.0339(4) 0.0567(18) Uani d . 1
H H11 0.4431 0.8934 0.0040 0.068 Uiso calc R 1
C C12 0.3647(9) 0.9844(8) -0.1091(5) 0.063(2) Uani d . 1
H H12 0.4400 1.0296 -0.1222 0.075 Uiso calc R 1
C C13 0.2522(10) 0.9995(9) -0.1666(5) 0.070(2) Uani d . 1
H H13 0.2502 1.0540 -0.2196 0.085 Uiso calc R 1
C C14 0.1421(8) 0.9320(8) -0.1439(4) 0.0559(18) Uani d . 1
H H14 0.0648 0.9404 -0.1820 0.067 Uiso calc R 1
C C15 0.1460(7) 0.8514(7) -0.0645(3) 0.0407(14) Uani d . 1
C C16 0.0321(7) 0.7779(7) -0.0329(4) 0.0426(15) Uani d . 1
C C17 -0.0862(8) 0.7766(8) -0.0836(4) 0.0543(17) Uani d . 1
H H17 -0.0949 0.8209 -0.1393 0.065 Uiso calc R 1
C C18 -0.1903(9) 0.7080(8) -0.0493(5) 0.061(2) Uani d . 1
H H18 -0.2712 0.7065 -0.0818 0.074 Uiso calc R 1
C C19 -0.1752(8) 0.6428(8) 0.0315(5) 0.0573(18) Uani d . 1
H H19 -0.2446 0.5959 0.0552 0.069 Uiso calc R 1
C C20 -0.0537(8) 0.6474(8) 0.0783(4) 0.0527(17) Uani d . 1
H H20 -0.0432 0.6024 0.1339 0.063 Uiso calc R 1
N N3 0.2600(6) 0.8367(6) -0.0097(3) 0.0439(12) Uani d . 1
N N4 0.0481(6) 0.7130(6) 0.0475(3) 0.0427(12) Uani d . 1

loop_
_atom_site_aniso_label
_atom_site_aniso_U_11
_atom_site_aniso_U_22
_atom_site_aniso_U_33
_atom_site_aniso_U_12
_atom_site_aniso_U_13
_atom_site_aniso_U_23
W1 0.04201(16) 0.05145(18) 0.03022(14) -0.02765(13) -0.00218(10) -0.00227(11)
Cu1 0.0528(5) 0.0556(5) 0.0388(4) -0.0223(4) 0.0032(4) -0.0074(4)
Cu2 0.0566(5) 0.0563(5) 0.0360(4) -0.0268(4) -0.0124(4) -0.0030(4)
Cu3 0.0561(5) 0.0440(5) 0.0516(5) -0.0244(4) -0.0020(4) -0.0051(4)
S1 0.0697(11) 0.0397(9) 0.0373(8) -0.0219(9) -0.0098(8) -0.0015(7)
S2 0.0565(10) 0.0523(10) 0.0390(9) -0.0208(9) -0.0025(7) -0.0096(7)
S3 0.0509(9) 0.0484(10) 0.0339(8) -0.0215(8) -0.0042(7) 0.0001(7)
I1 0.0897(4) 0.0651(3) 0.0493(3) -0.0499(3) 0.0082(2) -0.0130(2)
O1 0.062(3) 0.091(4) 0.057(3) -0.052(3) 0.004(2) -0.005(3)
C1 0.076(5) 0.096(6) 0.041(4) -0.048(5) -0.017(4) 0.001(4)
C2 0.059(5) 0.099(6) 0.065(5) -0.051(5) -0.024(4) 0.014(5)
C3 0.040(4) 0.088(6) 0.072(5) -0.026(4) -0.004(4) 0.013(5)
C4 0.051(4) 0.056(5) 0.057(4) -0.010(4) 0.001(3) 0.000(4)
C5 0.040(4) 0.045(4) 0.042(4) -0.013(3) -0.005(3) 0.006(3)
C6 0.051(4) 0.038(4) 0.035(3) -0.008(3) -0.004(3) -0.003(3)
C7 0.075(5) 0.059(5) 0.048(4) -0.019(4) -0.006(4) -0.004(4)
C8 0.104(7) 0.072(6) 0.054(5) -0.018(5) -0.020(5) -0.022(4)
C9 0.077(6) 0.053(5) 0.070(5) -0.013(4) -0.028(5) -0.016(4)
C10 0.063(5) 0.046(4) 0.058(4) -0.021(4) -0.018(4) -0.002(3)
N1 0.048(3) 0.066(4) 0.038(3) -0.028(3) -0.005(2) -0.005(3)
N2 0.045(3) 0.038(3) 0.041(3) -0.011(2) -0.008(2) -0.003(2)
C11 0.064(5) 0.073(5) 0.049(4) -0.043(4) -0.002(3) -0.009(4)
C12 0.070(5) 0.068(5) 0.062(5) -0.038(4) 0.013(4) -0.016(4)
C13 0.079(6) 0.068(5) 0.054(5) -0.026(5) 0.013(4) 0.008(4)
C14 0.052(4) 0.069(5) 0.041(4) -0.019(4) -0.014(3) 0.001(3)
C15 0.042(3) 0.045(4) 0.035(3) -0.016(3) -0.002(3) -0.006(3)
C16 0.047(4) 0.041(4) 0.040(4) -0.014(3) -0.008(3) -0.009(3)
C17 0.052(4) 0.063(5) 0.052(4) -0.025(4) -0.016(3) -0.009(3)
C18 0.050(4) 0.074(5) 0.071(5) -0.028(4) -0.016(4) -0.023(4)
C19 0.046(4) 0.067(5) 0.072(5) -0.031(4) 0.006(4) -0.025(4)
C20 0.049(4) 0.070(5) 0.050(4) -0.032(4) 0.005(3) -0.016(4)
N3 0.048(3) 0.052(3) 0.039(3) -0.026(3) -0.003(2) -0.009(2)
N4 0.045(3) 0.054(3) 0.037(3) -0.026(3) -0.001(2) -0.009(2)

loop_
_atom_type_symbol
_atom_type_description
_atom_type_scat_dispersion_real
_atom_type_scat_dispersion_imag
_atom_type_scat_source
C C 0.0033 0.0016 'International Tables Vol C Tables 4.2.6.8 and 6.1.1.4'
H H 0.0000 0.0000 'International Tables Vol C Tables 4.2.6.8 and 6.1.1.4'
N N 0.0061 0.0033 'International Tables Vol C Tables 4.2.6.8 and 6.1.1.4'
O O 0.0106 0.0060 'International Tables Vol C Tables 4.2.6.8 and 6.1.1.4'
S S 0.1246 0.1234 'International Tables Vol C Tables 4.2.6.8 and 6.1.1.4'
W W -0.8490 6.8722 'International Tables Vol C Tables 4.2.6.8 and 6.1.1.4'
Cu Cu 0.3201 1.2651 'International Tables Vol C Tables 4.2.6.8 and 6.1.1.4'
I I -0.4742 1.8119 'International Tables Vol C Tables 4.2.6.8 and 6.1.1.4'

loop_
_geom_angle_atom_site_label_1
_geom_angle_atom_site_label_2
_geom_angle_atom_site_label_3
_geom_angle
_geom_angle_publ_flag
O1 W1 S1 110.80(18) yes
O1 W1 S3 110.76(16) yes
S1 W1 S3 108.07(6) yes
O1 W1 S2 110.50(18) yes
S1 W1 S2 108.58(6) yes
S3 W1 S2 108.03(6) yes
O1 W1 Cu3 131.77(18) ?
S1 W1 Cu3 117.43(5) ?
S3 W1 Cu3 54.22(5) ?
S2 W1 Cu3 54.12(4) ?
O1 W1 Cu2 124.40(16) ?
S1 W1 Cu2 54.28(5) ?
S3 W1 Cu2 124.84(5) ?
S2 W1 Cu2 54.39(5) ?
Cu3 W1 Cu2 85.99(3) ?
O1 W1 Cu1 126.51(17) ?
S1 W1 Cu1 53.66(5) ?
S3 W1 Cu1 54.42(5) ?
S2 W1 Cu1 122.99(5) ?
Cu3 W1 Cu1 84.69(3) ?
Cu2 W1 Cu1 89.58(3) ?
N1 Cu1 N2 79.5(2) yes
N1 Cu1 S1 121.81(15) yes
N2 Cu1 S1 124.53(15) yes
N1 Cu1 S3 112.81(16) yes
N2 Cu1 S3 108.65(14) yes
S1 Cu1 S3 107.24(7) yes
N1 Cu1 W1 141.09(16) ?
N2 Cu1 W1 137.72(15) ?
S1 Cu1 W1 53.71(5) ?
S3 Cu1 W1 53.54(4) ?
N4 Cu2 N3 79.56(19) ?
N4 Cu2 S1 129.03(16) yes
N3 Cu2 S1 107.22(14) yes
N4 Cu2 S2 116.21(16) yes
N3 Cu2 S2 113.02(15) yes
S1 Cu2 S2 107.27(6) yes
N4 Cu2 W1 157.25(14) ?
N3 Cu2 W1 122.70(13) ?
S1 Cu2 W1 53.56(5) ?
S2 Cu2 W1 53.80(4) ?
S2 Cu3 S3 107.67(6) yes
S2 Cu3 I1 127.99(5) yes
S3 Cu3 I1 124.34(5) yes
S2 Cu3 W1 54.11(5) ?
S3 Cu3 W1 53.86(4) ?
I1 Cu3 W1 174.48(4) ?
Cu1 S1 W1 72.64(5) ?
Cu1 S1 Cu2 112.27(7) ?
W1 S1 Cu2 72.16(6) ?
W1 S2 Cu3 71.76(5) ?
W1 S2 Cu2 71.80(6) ?
Cu3 S2 Cu2 105.89(7) ?
W1 S3 Cu3 71.92(5) ?
W1 S3 Cu1 72.04(5) ?
Cu3 S3 Cu1 104.11(7) ?
N1 C1 C2 123.3(7) ?
N1 C1 H1 118.3 ?
C2 C1 H1 118.3 ?
C3 C2 C1 117.6(7) ?
C3 C2 H2 121.2 ?
C1 C2 H2 121.2 ?
C2 C3 C4 120.5(7) ?
C2 C3 H3 119.8 ?
C4 C3 H3 119.8 ?
C3 C4 C5 118.4(7) ?
C3 C4 H4 120.8 ?
C5 C4 H4 120.8 ?
N1 C5 C4 121.8(6) ?
N1 C5 C6 115.7(5) ?
C4 C5 C6 122.5(6) ?
N2 C6 C7 121.2(6) ?
N2 C6 C5 115.5(5) ?
C7 C6 C5 123.3(6) ?
C8 C7 C6 119.0(7) ?
C8 C7 H7 120.5 ?
C6 C7 H7 120.5 ?
C7 C8 C9 119.3(8) ?
C7 C8 H8 120.3 ?
C9 C8 H8 120.3 ?
C8 C9 C10 119.1(8) ?
C8 C9 H9 120.4 ?
C10 C9 H9 120.4 ?
N2 C10 C9 122.4(7) ?
N2 C10 H10 118.8 ?
C9 C10 H10 118.8 ?
C5 N1 C1 118.4(6) ?
C5 N1 Cu1 114.9(4) ?
C1 N1 Cu1 126.4(5) ?
C10 N2 C6 119.0(6) ?
C10 N2 Cu1 126.9(5) ?
C6 N2 Cu1 113.8(4) ?
N3 C11 C12 124.4(7) ?
N3 C11 H11 117.8 ?
C12 C11 H11 117.8 ?
C11 C12 C13 119.0(7) ?
C11 C12 H12 120.5 ?
C13 C12 H12 120.5 ?
C12 C13 C14 118.3(7) ?
C12 C13 H13 120.8 ?
C14 C13 H13 120.8 ?
C13 C14 C15 120.3(6) ?
C13 C14 H14 119.9 ?
C15 C14 H14 119.9 ?
N3 C15 C14 120.0(5) ?
N3 C15 C16 115.1(5) ?
C14 C15 C16 124.9(6) ?
N4 C16 C17 121.9(6) ?
N4 C16 C15 116.5(5) ?
C17 C16 C15 121.6(6) ?
C18 C17 C16 118.3(6) ?
C18 C17 H17 120.8 ?
C16 C17 H17 120.8 ?
C19 C18 C17 120.1(6) ?
C19 C18 H18 119.9 ?
C17 C18 H18 119.9 ?
C18 C19 C20 118.5(6) ?
C18 C19 H19 120.7 ?
C20 C19 H19 120.7 ?
N4 C20 C19 123.0(6) ?
N4 C20 H20 118.5 ?
C19 C20 H20 118.5 ?
C11 N3 C15 118.0(5) ?
C11 N3 Cu2 128.5(4) ?
C15 N3 Cu2 113.5(4) ?
C20 N4 C16 118.2(5) ?
C20 N4 Cu2 126.6(4) ?
C16 N4 Cu2 114.8(4) ?

loop_
_geom_bond_atom_site_label_1
_geom_bond_atom_site_label_2
_geom_bond_distance
_geom_bond_publ_flag
W1 O1 1.717(4) yes
W1 S1 2.2531(18) yes
W1 S3 2.2556(15) yes
W1 S2 2.2649(17) yes
W1 Cu3 2.6551(8) yes
W1 Cu2 2.6662(8) yes
W1 Cu1 2.6680(9) yes
Cu1 N1 2.057(5) yes
Cu1 N2 2.076(5) yes
Cu1 S1 2.2517(17) yes
Cu1 S3 2.2810(19) yes
Cu2 N4 2.037(5) yes
Cu2 N3 2.099(5) yes
Cu2 S1 2.2741(18) yes
Cu2 S2 2.2818(19) yes
Cu3 S2 2.2650(17) yes
Cu3 S3 2.2658(18) yes
Cu3 I1 2.4435(9) yes
C1 N1 1.336(8) ?
C1 C2 1.384(10) ?
C1 H1 0.9300 ?
C2 C3 1.363(11) ?
C2 H2 0.9300 ?
C3 C4 1.373(10) ?
C3 H3 0.9300 ?
C4 C5 1.391(9) ?
C4 H4 0.9300 ?
C5 N1 1.331(8) ?
C5 C6 1.487(9) ?
C6 N2 1.347(8) ?
C6 C7 1.396(9) ?
C7 C8 1.369(11) ?
C7 H7 0.9300 ?
C8 C9 1.372(11) ?
C8 H8 0.9300 ?
C9 C10 1.379(10) ?
C9 H9 0.9300 ?
C10 N2 1.328(8) ?
C10 H10 0.9300 ?
C11 N3 1.336(8) ?
C11 C12 1.337(9) ?
C11 H11 0.9300 ?
C12 C13 1.369(10) ?
C12 H12 0.9300 ?
C13 C14 1.377(10) ?
C13 H13 0.9300 ?
C14 C15 1.388(8) ?
C14 H14 0.9300 ?
C15 N3 1.350(7) ?
C15 C16 1.473(8) ?
C16 N4 1.345(7) ?
C16 C17 1.390(8) ?
C17 C18 1.377(9) ?
C17 H17 0.9300 ?
C18 C19 1.350(10) ?
C18 H18 0.9300 ?
C19 C20 1.386(9) ?
C19 H19 0.9300 ?
C20 N4 1.326(8) ?
C20 H20 0.9300 ?

loop_
_geom_hbond_atom_site_label_D
_geom_hbond_atom_site_label_H
_geom_hbond_atom_site_label_A
_geom_hbond_site_symmetry_A
_geom_hbond_distance_DH
_geom_hbond_distance_HA
_geom_hbond_distance_DA
_geom_hbond_angle_DHA
C2 H2 O1 1_455 0.93 2.57 3.202(9) 126
